data_4083956
loop_
_publ_author_name
'Doctorovich, Fabio'
'Di Salvo, Florencia'
'Escola, Natalia'
'Tr\'apani, Cecilia'
'Shimon, Linda'

_publ_section_title
;
 Formation of Coordinated Nitrosamines by Reaction of K[IrCl5NO] with
 Primary Amines
;
_journal_issue 20
_journal_name_full Organometallics
_journal_page_first 4707
_journal_paper_doi 10.1021/om050457n
_journal_volume 24
_journal_year 2005
_chemical_formula_sum 'C50 H46 Cl5 F3 Ir N2 O2.5 P2'
_chemical_formula_weight 1203.28
_chemical_name_systematic ?
_space_group_IT_number 2
_symmetry_cell_setting triclinic
_symmetry_space_group_name_Hall '-P 1'
_symmetry_space_group_name_H-M 'P -1'
_atom_sites_solution_hydrogens geom
_atom_sites_solution_primary direct
_atom_sites_solution_secondary difmap
_audit_creation_method SHELXL-97
_cell_angle_alpha 99.66(3)
_cell_angle_beta 91.70(3)
_cell_angle_gamma 101.24(3)
_cell_formula_units_Z 2
_cell_length_a 10.410(2)
_cell_length_b 10.731(2)
_cell_length_c 23.503(5)
_cell_measurement_reflns_used 11667
_cell_measurement_temperature 120(2)
_cell_measurement_theta_max 23.67
_cell_measurement_theta_min 2.55
_cell_volume 2533.4(9)
_computing_cell_refinement HKL'
_computing_data_collection 'Collect package (Bruker Nonius)'
_computing_data_reduction HKL'
_computing_structure_refinement 'SHELXL-97 (Sheldrick, 1997)'
_computing_structure_solution 'SHELXS-97 (Sheldrick, 1990)'
_diffrn_ambient_temperature 120(2)
_diffrn_measured_fraction_theta_full 0.873
_diffrn_measured_fraction_theta_max 0.873
_diffrn_measurement_device_type KappaCCD
_diffrn_measurement_method 'phi and omega scans'
_diffrn_radiation_monochromator graphite
_diffrn_radiation_source 'fine-focus sealed tube'
_diffrn_radiation_type MoK\a
_diffrn_radiation_wavelength 0.71073
_diffrn_reflns_av_R_equivalents 0.0000
_diffrn_reflns_av_sigmaI/netI 0.0725
_diffrn_reflns_limit_h_max 8
_diffrn_reflns_limit_h_min -8
_diffrn_reflns_limit_k_max 8
_diffrn_reflns_limit_k_min -8
_diffrn_reflns_limit_l_max 18
_diffrn_reflns_limit_l_min 0
_diffrn_reflns_number 2377
_diffrn_reflns_theta_full 16.52
_diffrn_reflns_theta_max 16.52
_diffrn_reflns_theta_min 2.58
_exptl_absorpt_coefficient_mu 3.015
_exptl_absorpt_correction_T_max 0.9422
_exptl_absorpt_correction_T_min 0.8639
_exptl_absorpt_correction_type none
_exptl_crystal_colour orange
_exptl_crystal_density_diffrn 1.577
_exptl_crystal_density_method 'not measured'
_exptl_crystal_description plate
_exptl_crystal_F_000 1198
_exptl_crystal_size_max 0.05
_exptl_crystal_size_mid 0.05
_exptl_crystal_size_min 0.02
_refine_diff_density_max 0.902
_refine_diff_density_min -0.499
_refine_diff_density_rms 0.130
_refine_ls_extinction_method none
_refine_ls_goodness_of_fit_ref 1.087
_refine_ls_hydrogen_treatment mixed
_refine_ls_matrix_type full
_refine_ls_number_parameters 336
_refine_ls_number_reflns 2377
_refine_ls_number_restraints 0
_refine_ls_restrained_S_all 1.087
_refine_ls_R_factor_all 0.0860
_refine_ls_R_factor_gt 0.0652
_refine_ls_shift/su_max 3.450
_refine_ls_shift/su_mean 0.059
_refine_ls_structure_factor_coef Fsqd
_refine_ls_weighting_details 'calc w=1/[\s^2^(Fo^2^)+(0.0000P)^2^+91.7346P] where P=(Fo^2^+2Fc^2^)/3'
_refine_ls_weighting_scheme calc
_refine_ls_wR_factor_gt 0.1330
_refine_ls_wR_factor_ref 0.1416
_reflns_number_gt 1909
_reflns_number_total 2377
_reflns_threshold_expression >2sigma(I)
_cod_data_source_file om050457nsi20050606_044734.cif
_cod_data_source_block m424a
_cod_depositor_comments
;
The following automatic conversions were performed:

'_symmetry_cell_setting' value 'Triclinic' changed to 'triclinic'
according to
/usr/data/users/saulius/automatic-downloads/retrospective/ACS/lib/dictionaries/cif_core.dic
dictionary named 'cif_core.dic' version 2.4.2 from 2011-04-26.

Automatic conversion script
Id: cif_fix_values 2281 2013-09-26 08:29:07Z andrius 
;
_cod_original_sg_symbol_H-M P-1
_cod_original_formula_sum 'C50 H46 Cl5 F3 Ir N2 O2.50 P2'
_cod_database_code 4083956

loop_
_symmetry_equiv_pos_as_xyz
'x, y, z'
'-x, -y, -z'

loop_
_atom_site_label
_atom_site_type_symbol
_atom_site_fract_x
_atom_site_fract_y
_atom_site_fract_z
_atom_site_U_iso_or_equiv
_atom_site_adp_type
_atom_site_occupancy
_atom_site_symmetry_multiplicity
_atom_site_calc_flag
_atom_site_refinement_flags
Ir1 Ir 0.51374(11) 0.77147(10) 0.74928(5) 0.0188(5) Uani 1 1 d .
Cl1 Cl 0.3171(6) 0.6674(6) 0.7824(3) 0.029(2) Uani 1 1 d .
Cl2 Cl 0.4656(6) 0.6318(6) 0.6593(3) 0.0222(19) Uani 1 1 d .
Cl3 Cl 0.6262(6) 0.6252(6) 0.7828(3) 0.033(2) Uani 1 1 d .
Cl4 Cl 0.7111(6) 0.8768(6) 0.7168(3) 0.031(2) Uani 1 1 d .
Cl5 Cl 0.5602(6) 0.9135(6) 0.8393(3) 0.028(2) Uani 1 1 d .
N1 N 0.419(2) 0.899(2) 0.7205(10) 0.024(7) Uiso 1 1 d .
O1 O 0.318(2) 0.8727(17) 0.6974(9) 0.059(6) Uani 1 1 d .
N2 N 0.488(2) 1.018(2) 0.7265(11) 0.054(8) Uiso 1 1 d .
H2 H 0.5638 1.0376 0.7467 0.065 Uiso 1 1 calc R
C100 C 0.444(3) 1.121(3) 0.7015(15) 0.063(10) Uiso 1 1 d .
H10A H 0.4115 1.1789 0.7324 0.076 Uiso 1 1 calc R
H10B H 0.3706 1.0814 0.6724 0.076 Uiso 1 1 calc R
C101 C 0.551(4) 1.197(3) 0.6738(19) 0.056(10) Uiso 1 1 d .
F1 F 0.6507(16) 1.2500(16) 0.7146(8) 0.070(6) Uani 1 1 d .
F2 F 0.600(2) 1.125(2) 0.6354(10) 0.106(7) Uani 1 1 d .
F3 F 0.509(2) 1.2916(19) 0.6558(11) 0.117(9) Uani 1 1 d .
P1 P 0.0000(6) 0.2825(6) 0.5719(3) 0.014(2) Uani 1 1 d .
C1 C -0.031(2) 0.431(2) 0.6108(11) 0.010(7) Uiso 1 1 d .
C2 C 0.074(2) 0.532(2) 0.6340(10) 0.013(7) Uiso 1 1 d .
H2 H 0.1612 0.5259 0.6254 0.015 Uiso 1 1 calc R
C3 C 0.048(3) 0.639(2) 0.6696(12) 0.031(8) Uiso 1 1 d .
H3 H 0.1184 0.7052 0.6880 0.037 Uiso 1 1 calc R
C4 C -0.082(2) 0.649(2) 0.6784(11) 0.020(7) Uiso 1 1 d .
H4 H -0.1017 0.7234 0.7012 0.024 Uiso 1 1 calc R
C5 C -0.179(2) 0.550(2) 0.6540(11) 0.012(7) Uiso 1 1 d .
H5 H -0.2672 0.5578 0.6599 0.014 Uiso 1 1 calc R
C6 C -0.156(2) 0.444(2) 0.6220(10) 0.009(7) Uiso 1 1 d .
H6 H -0.2278 0.3757 0.6068 0.010 Uiso 1 1 calc R
C7 C 0.016(2) 0.175(2) 0.6225(11) 0.008(7) Uiso 1 1 d .
C8 C -0.033(2) 0.189(2) 0.6746(12) 0.026(7) Uiso 1 1 d .
H8 H -0.0778 0.2580 0.6860 0.031 Uiso 1 1 calc R
C9 C -0.020(2) 0.106(2) 0.7122(12) 0.020(7) Uiso 1 1 d .
H9 H -0.0556 0.1165 0.7490 0.024 Uiso 1 1 calc R
C10 C 0.045(2) 0.006(2) 0.6960(12) 0.025(8) Uiso 1 1 d .
H10 H 0.0575 -0.0496 0.7224 0.030 Uiso 1 1 calc R
C11 C 0.092(2) -0.012(2) 0.6431(12) 0.024(7) Uiso 1 1 d .
H11 H 0.1311 -0.0843 0.6308 0.029 Uiso 1 1 calc R
C12 C 0.081(2) 0.074(2) 0.6066(13) 0.032(8) Uiso 1 1 d .
H12 H 0.1189 0.0650 0.5703 0.038 Uiso 1 1 calc R
C13 C 0.144(2) 0.2994(19) 0.5334(11) 0.009(7) Uiso 1 1 d .
C14 C 0.265(2) 0.344(2) 0.5640(12) 0.020(7) Uiso 1 1 d .
H14 H 0.2686 0.3655 0.6050 0.024 Uiso 1 1 calc R
C15 C 0.382(2) 0.358(2) 0.5352(12) 0.024(7) Uiso 1 1 d .
H15 H 0.4642 0.3908 0.5566 0.029 Uiso 1 1 calc R
C16 C 0.378(3) 0.324(2) 0.4762(12) 0.034(8) Uiso 1 1 d .
H16 H 0.4566 0.3343 0.4567 0.041 Uiso 1 1 calc R
C17 C 0.259(2) 0.276(2) 0.4449(13) 0.030(8) Uiso 1 1 d .
H17 H 0.2556 0.2475 0.4042 0.036 Uiso 1 1 calc R
C18 C 0.146(2) 0.269(2) 0.4738(11) 0.021(7) Uiso 1 1 d .
H18 H 0.0640 0.2419 0.4517 0.025 Uiso 1 1 calc R
C19 C -0.139(2) 0.210(2) 0.5243(10) 0.007(7) Uiso 1 1 d .
C20 C -0.216(2) 0.090(2) 0.5239(11) 0.018(7) Uiso 1 1 d .
H20 H -0.1917 0.0385 0.5499 0.022 Uiso 1 1 calc R
C21 C -0.326(2) 0.043(2) 0.4871(11) 0.023(7) Uiso 1 1 d .
H21 H -0.3764 -0.0413 0.4868 0.028 Uiso 1 1 calc R
C22 C -0.359(3) 0.119(2) 0.4511(12) 0.034(8) Uiso 1 1 d .
H22 H -0.4362 0.0861 0.4262 0.041 Uiso 1 1 calc R
C23 C -0.291(2) 0.237(2) 0.4484(11) 0.021(7) Uiso 1 1 d .
H23 H -0.3186 0.2865 0.4221 0.026 Uiso 1 1 calc R
C24 C -0.180(2) 0.286(2) 0.4845(10) 0.014(7) Uiso 1 1 d .
H24 H -0.1308 0.3699 0.4833 0.017 Uiso 1 1 calc R
P2 P 0.0025(7) 1.2246(6) 0.9331(3) 0.021(2) Uiso 1 1 d .
C25 C 0.021(2) 1.071(2) 0.8923(12) 0.024(7) Uiso 1 1 d .
C26 C -0.078(3) 0.976(2) 0.8657(12) 0.027(8) Uiso 1 1 d .
H26 H -0.1662 0.9869 0.8693 0.033 Uiso 1 1 calc R
C27 C -0.055(3) 0.864(2) 0.8337(12) 0.029(8) Uiso 1 1 d .
H27 H -0.1272 0.7970 0.8183 0.035 Uiso 1 1 calc R
C28 C 0.068(2) 0.848(2) 0.8236(11) 0.017(7) Uiso 1 1 d .
H28 H 0.0835 0.7712 0.8006 0.020 Uiso 1 1 calc R
C29 C 0.170(3) 0.943(3) 0.8469(13) 0.047(9) Uiso 1 1 d .
H29 H 0.2561 0.9348 0.8378 0.056 Uiso 1 1 calc R
C30 C 0.153(3) 1.056(2) 0.8846(13) 0.039(8) Uiso 1 1 d .
H30 H 0.2252 1.1185 0.9037 0.047 Uiso 1 1 calc R
C31 C 0.146(2) 1.2880(19) 0.9802(10) 0.002(6) Uiso 1 1 d .
C32 C 0.223(2) 1.409(2) 0.9784(12) 0.024(7) Uiso 1 1 d .
H32 H 0.1983 1.4573 0.9511 0.029 Uiso 1 1 calc R
C33 C 0.334(3) 1.459(2) 1.0155(12) 0.035(8) Uiso 1 1 d .
H33 H 0.3849 1.5422 1.0135 0.042 Uiso 1 1 calc R
C34 C 0.371(2) 1.389(2) 1.0553(12) 0.027(8) Uiso 1 1 d .
H34 H 0.4461 1.4228 1.0811 0.032 Uiso 1 1 calc R
C35 C 0.297(3) 1.272(2) 1.0568(13) 0.035(8) Uiso 1 1 d .
H35 H 0.3227 1.2225 1.0834 0.043 Uiso 1 1 calc R
C36 C 0.184(3) 1.221(3) 1.0204(13) 0.042(8) Uiso 1 1 d .
H36 H 0.1336 1.1387 1.0234 0.050 Uiso 1 1 calc R
C37 C -0.134(2) 1.208(2) 0.9772(12) 0.029(8) Uiso 1 1 d .
C38 C -0.258(3) 1.151(3) 0.9507(17) 0.077(11) Uiso 1 1 d .
H38 H -0.2701 1.1178 0.9104 0.092 Uiso 1 1 calc R
C39 C -0.370(3) 1.145(3) 0.9870(16) 0.065(10) Uiso 1 1 d .
H39 H -0.4552 1.1034 0.9708 0.079 Uiso 1 1 calc R
C40 C -0.352(3) 1.199(2) 1.0423(13) 0.041(9) Uiso 1 1 d .
H40 H -0.4249 1.1922 1.0660 0.049 Uiso 1 1 calc R
C41 C -0.230(3) 1.264(3) 1.0661(14) 0.052(9) Uiso 1 1 d .
H41 H -0.2200 1.3059 1.1053 0.062 Uiso 1 1 calc R
C42 C -0.121(3) 1.268(2) 1.0336(14) 0.046(9) Uiso 1 1 d .
H42 H -0.0368 1.3132 1.0505 0.055 Uiso 1 1 calc R
C43 C -0.020(2) 1.329(2) 0.8842(11) 0.018(7) Uiso 1 1 d .
C44 C 0.068(3) 1.343(2) 0.8402(12) 0.034(8) Uiso 1 1 d .
H44 H 0.1364 1.2966 0.8373 0.041 Uiso 1 1 calc R
C45 C 0.055(3) 1.429(2) 0.7989(13) 0.043(9) Uiso 1 1 d .
H45 H 0.1162 1.4432 0.7703 0.051 Uiso 1 1 calc R
C46 C -0.053(3) 1.487(3) 0.8043(14) 0.050(9) Uiso 1 1 d .
H46 H -0.0702 1.5365 0.7760 0.061 Uiso 1 1 calc R
C47 C -0.135(3) 1.478(3) 0.8479(14) 0.050(9) Uiso 1 1 d .
H47 H -0.2033 1.5256 0.8512 0.060 Uiso 1 1 calc R
C48 C -0.121(3) 1.397(2) 0.8880(13) 0.039(9) Uiso 1 1 d .
H48 H -0.1802 1.3890 0.9178 0.047 Uiso 1 1 calc R
O100 O 0.402(4) 1.395(4) 0.813(2) 0.058(15) Uiso 0.50 1 d P
O101 O 0.316(4) 1.383(4) 0.7157(19) 0.074(13) Uiso 0.50 1 d P
O102 O 0.462(6) 1.258(6) 0.867(3) 0.11(2) Uiso 0.50 1 d P
H100 H 0.472(16) 1.353(17) 0.843(8) 0.00(5) Uiso 1 1 d .
H101 H 0.409(17) 1.448(16) 0.857(10) 0.00(6) Uiso 1 1 d .
H103 H 0.501(17) 1.227(15) 0.896(9) 0.00(6) Uiso 1 1 d .

loop_
_atom_site_aniso_label
_atom_site_aniso_U_11
_atom_site_aniso_U_22
_atom_site_aniso_U_33
_atom_site_aniso_U_23
_atom_site_aniso_U_13
_atom_site_aniso_U_12
Ir1 0.0175(8) 0.0293(8) 0.0134(8) 0.0061(6) 0.0043(5) 0.0110(6)
Cl1 0.021(4) 0.037(4) 0.029(6) 0.011(4) 0.007(4) 0.004(4)
Cl2 0.024(4) 0.040(4) 0.004(5) -0.001(3) -0.003(4) 0.016(4)
Cl3 0.035(5) 0.042(5) 0.031(6) 0.017(4) 0.003(4) 0.019(4)
Cl4 0.022(4) 0.044(5) 0.032(6) 0.013(4) 0.010(4) 0.011(4)
Cl5 0.030(4) 0.029(4) 0.022(5) -0.004(4) -0.001(4) 0.004(4)
O1 0.053(16) 0.060(14) 0.061(18) 0.013(12) -0.014(14) 0.003(13)
F1 0.058(12) 0.081(12) 0.066(15) 0.019(10) -0.026(12) 0.007(11)
F2 0.117(18) 0.123(17) 0.076(19) 0.019(14) 0.022(15) 0.014(15)
F3 0.104(17) 0.099(16) 0.17(3) 0.102(16) -0.031(17) 0.009(14)
P1 0.008(4) 0.030(5) 0.004(5) 0.005(4) 0.000(4) 0.002(4)

loop_
_atom_type_symbol
_atom_type_description
_atom_type_scat_dispersion_real
_atom_type_scat_dispersion_imag
_atom_type_scat_source
C C 0.0033 0.0016 'International Tables Vol C Tables 4.2.6.8 and 6.1.1.4'
H H 0.0000 0.0000 'International Tables Vol C Tables 4.2.6.8 and 6.1.1.4'
N N 0.0061 0.0033 'International Tables Vol C Tables 4.2.6.8 and 6.1.1.4'
O O 0.0106 0.0060 'International Tables Vol C Tables 4.2.6.8 and 6.1.1.4'
F F 0.0171 0.0103 'International Tables Vol C Tables 4.2.6.8 and 6.1.1.4'
P P 0.1023 0.0942 'International Tables Vol C Tables 4.2.6.8 and 6.1.1.4'
Cl Cl 0.1484 0.1585 'International Tables Vol C Tables 4.2.6.8 and 6.1.1.4'
Ir Ir -1.4442 7.9887 'International Tables Vol C Tables 4.2.6.8 and 6.1.1.4'

loop_
_geom_angle_atom_site_label_1
_geom_angle_atom_site_label_2
_geom_angle_atom_site_label_3
_geom_angle
N1 Ir1 Cl3 179.2(7)
N1 Ir1 Cl1 90.4(7)
Cl3 Ir1 Cl1 90.3(2)
N1 Ir1 Cl2 90.4(7)
Cl3 Ir1 Cl2 89.9(2)
Cl1 Ir1 Cl2 89.7(2)
N1 Ir1 Cl4 89.5(7)
Cl3 Ir1 Cl4 89.7(2)
Cl1 Ir1 Cl4 179.6(3)
Cl2 Ir1 Cl4 90.7(2)
N1 Ir1 Cl5 88.8(7)
Cl3 Ir1 Cl5 90.9(2)
Cl1 Ir1 Cl5 90.2(2)
Cl2 Ir1 Cl5 179.3(2)
Cl4 Ir1 Cl5 89.4(2)
O1 N1 N2 120(2)
O1 N1 Ir1 124.7(19)
N2 N1 Ir1 115.4(19)
N1 N2 C100 124(2)
N1 N2 H2 118.1
C100 N2 H2 118.1
N2 C100 C101 112(3)
N2 C100 H10A 109.1
C101 C100 H10A 109.1
N2 C100 H10B 109.1
C101 C100 H10B 109.2
H10A C100 H10B 107.9
F2 C101 F3 115(4)
F2 C101 F1 105(3)
F3 C101 F1 108(3)
F2 C101 C100 111(3)
F3 C101 C100 110(3)
F1 C101 C100 108(3)
C13 P1 C19 110.5(11)
C13 P1 C1 114.4(10)
C19 P1 C1 107.2(11)
C13 P1 C7 107.6(11)
C19 P1 C7 107.8(10)
C1 P1 C7 109.2(12)
C6 C1 C2 119(2)
C6 C1 P1 120.4(18)
C2 C1 P1 120.1(16)
C3 C2 C1 119(2)
C3 C2 H2 120.5
C1 C2 H2 120.4
C2 C3 C4 119(2)
C2 C3 H3 120.4
C4 C3 H3 120.4
C5 C4 C3 119(2)
C5 C4 H4 120.5
C3 C4 H4 120.5
C6 C5 C4 123(2)
C6 C5 H5 118.7
C4 C5 H5 118.7
C5 C6 C1 121(2)
C5 C6 H6 119.7
C1 C6 H6 119.7
C8 C7 C12 119(2)
C8 C7 P1 122.1(18)
C12 C7 P1 118.9(19)
C7 C8 C9 121(2)
C7 C8 H8 119.7
C9 C8 H8 119.6
C10 C9 C8 120(3)
C10 C9 H9 120.0
C8 C9 H9 120.0
C11 C10 C9 120(2)
C11 C10 H10 120.0
C9 C10 H10 120.0
C10 C11 C12 119(3)
C10 C11 H11 120.3
C12 C11 H11 120.3
C11 C12 C7 121(3)
C11 C12 H12 119.6
C7 C12 H12 119.6
C18 C13 C14 116(2)
C18 C13 P1 124.5(19)
C14 C13 P1 119.1(19)
C13 C14 C15 121(2)
C13 C14 H14 119.4
C15 C14 H14 119.4
C16 C15 C14 120(3)
C16 C15 H15 120.2
C14 C15 H15 120.2
C15 C16 C17 120(3)
C15 C16 H16 119.8
C17 C16 H16 119.7
C18 C17 C16 119(3)
C18 C17 H17 120.7
C16 C17 H17 120.7
C17 C18 C13 124(2)
C17 C18 H18 118.2
C13 C18 H18 118.2
C20 C19 C24 117(2)
C20 C19 P1 125.3(18)
C24 C19 P1 117.6(16)
C21 C20 C19 122(2)
C21 C20 H20 119.0
C19 C20 H20 119.0
C22 C21 C20 118(2)
C22 C21 H21 121.0
C20 C21 H21 121.0
C23 C22 C21 124(3)
C23 C22 H22 117.9
C21 C22 H22 117.9
C22 C23 C24 119(2)
C22 C23 H23 120.7
C24 C23 H23 120.6
C23 C24 C19 120(2)
C23 C24 H24 120.0
C19 C24 H24 120.0
C43 P2 C37 109.2(12)
C43 P2 C31 111.7(11)
C37 P2 C31 107.3(12)
C43 P2 C25 108.9(13)
C37 P2 C25 111.8(12)
C31 P2 C25 108.0(11)
C26 C25 C30 119(2)
C26 C25 P2 125.8(19)
C30 C25 P2 115.3(19)
C25 C26 C27 122(2)
C25 C26 H26 119.1
C27 C26 H26 119.1
C28 C27 C26 121(3)
C28 C27 H27 119.3
C26 C27 H27 119.3
C29 C28 C27 118(2)
C29 C28 H28 120.8
C27 C28 H28 120.8
C28 C29 C30 123(3)
C28 C29 H29 118.6
C30 C29 H29 118.6
C29 C30 C25 116(3)
C29 C30 H30 121.8
C25 C30 H30 121.8
C36 C31 C32 117(2)
C36 C31 P2 121.5(18)
C32 C31 P2 121.1(17)
C31 C32 C33 122(2)
C31 C32 H32 119.3
C33 C32 H32 119.2
C34 C33 C32 120(3)
C34 C33 H33 120.1
C32 C33 H33 120.1
C35 C34 C33 119(2)
C35 C34 H34 120.7
C33 C34 H34 120.7
C34 C35 C36 122(3)
C34 C35 H35 119.0
C36 C35 H35 118.9
C31 C36 C35 121(3)
C31 C36 H36 119.7
C35 C36 H36 119.7
C42 C37 C38 120(3)
C42 C37 P2 120(2)
C38 C37 P2 119(2)
C37 C38 C39 118(3)
C37 C38 H38 121.1
C39 C38 H38 121.1
C40 C39 C38 120(3)
C40 C39 H39 120.0
C38 C39 H39 120.0
C39 C40 C41 121(3)
C39 C40 H40 119.7
C41 C40 H40 119.6
C40 C41 C42 121(3)
C40 C41 H41 119.5
C42 C41 H41 119.5
C37 C42 C41 120(3)
C37 C42 H42 120.1
C41 C42 H42 120.1
C48 C43 C44 119(2)
C48 C43 P2 122(2)
C44 C43 P2 119.1(18)
C43 C44 C45 122(2)
C43 C44 H44 119.2
C45 C44 H44 119.2
C46 C45 C44 115(3)
C46 C45 H45 122.4
C44 C45 H45 122.4
C47 C46 C45 124(3)
C47 C46 H46 118.2
C45 C46 H46 118.2
C46 C47 C48 120(3)
C46 C47 H47 119.8
C48 C47 H47 119.8
C43 C48 C47 120(3)
C43 C48 H48 120.0
C47 C48 H48 120.0
H100 O100 H101 71(10)
H100 O102 H103 142(10)

loop_
_geom_bond_atom_site_label_1
_geom_bond_atom_site_label_2
_geom_bond_distance
Ir1 N1 2.02(2)
Ir1 Cl3 2.352(6)
Ir1 Cl1 2.354(7)
Ir1 Cl2 2.356(6)
Ir1 Cl4 2.358(7)
Ir1 Cl5 2.368(7)
N1 O1 1.14(2)
N1 N2 1.32(3)
N2 C100 1.47(3)
N2 H2 0.8800
C100 C101 1.48(4)
C100 H10A 0.9900
C100 H10B 0.9900
C101 F2 1.28(4)
C101 F3 1.30(4)
C101 F1 1.36(4)
P1 C13 1.77(2)
P1 C19 1.77(2)
P1 C1 1.79(2)
P1 C7 1.82(2)
C1 C6 1.36(3)
C1 C2 1.40(3)
C2 C3 1.38(3)
C2 H2 0.9500
C3 C4 1.40(3)
C3 H3 0.9500
C4 C5 1.34(3)
C4 H4 0.9500
C5 C6 1.32(3)
C5 H5 0.9500
C6 H6 0.9500
C7 C8 1.34(3)
C7 C12 1.39(3)
C8 C9 1.38(3)
C8 H8 0.9500
C9 C10 1.38(3)
C9 H9 0.9500
C10 C11 1.35(3)
C10 H10 0.9500
C11 C12 1.38(3)
C11 H11 0.9500
C12 H12 0.9500
C13 C18 1.39(3)
C13 C14 1.39(3)
C14 C15 1.41(3)
C14 H14 0.9500
C15 C16 1.37(3)
C15 H15 0.9500
C16 C17 1.38(3)
C16 H16 0.9500
C17 C18 1.37(3)
C17 H17 0.9500
C18 H18 0.9500
C19 C20 1.38(3)
C19 C24 1.45(3)
C20 C21 1.37(3)
C20 H20 0.9500
C21 C22 1.35(3)
C21 H21 0.9500
C22 C23 1.35(3)
C22 H22 0.9500
C23 C24 1.37(3)
C23 H23 0.9500
C24 H24 0.9500
P2 C43 1.77(3)
P2 C37 1.78(3)
P2 C31 1.78(2)
P2 C25 1.81(3)
C25 C26 1.35(3)
C25 C30 1.43(3)
C26 C27 1.37(3)
C26 H26 0.9500
C27 C28 1.35(3)
C27 H27 0.9500
C28 C29 1.35(3)
C28 H28 0.9500
C29 C30 1.42(3)
C29 H29 0.9500
C30 H30 0.9500
C31 C36 1.37(3)
C31 C32 1.39(3)
C32 C33 1.39(3)
C32 H32 0.9500
C33 C34 1.39(3)
C33 H33 0.9500
C34 C35 1.34(3)
C34 H34 0.9500
C35 C36 1.39(3)
C35 H35 0.9500
C36 H36 0.9500
C37 C42 1.36(3)
C37 C38 1.40(4)
C38 C39 1.46(4)
C38 H38 0.9500
C39 C40 1.32(4)
C39 H39 0.9500
C40 C41 1.38(3)
C40 H40 0.9500
C41 C42 1.38(4)
C41 H41 0.9500
C42 H42 0.9500
C43 C48 1.39(3)
C43 C44 1.40(3)
C44 C45 1.46(4)
C44 H44 0.9500
C45 C46 1.39(3)
C45 H45 0.9500
C46 C47 1.36(4)
C46 H46 0.9500
C47 C48 1.41(4)
C47 H47 0.9500
C48 H48 0.9500
O100 H100 1.19(18)
O100 H101 1.1(2)
O102 H100 1.24(17)
O102 H103 0.92(18)

loop_
_geom_torsion_atom_site_label_1
_geom_torsion_atom_site_label_2
_geom_torsion_atom_site_label_3
_geom_torsion_atom_site_label_4
_geom_torsion
Cl3 Ir1 N1 O1 161(85)
Cl1 Ir1 N1 O1 -41(2)
Cl2 Ir1 N1 O1 48(2)
Cl4 Ir1 N1 O1 139(2)
Cl5 Ir1 N1 O1 -131(2)
Cl3 Ir1 N1 N2 -15(52)
Cl1 Ir1 N1 N2 143.2(17)
Cl2 Ir1 N1 N2 -127.1(17)
Cl4 Ir1 N1 N2 -36.4(17)
Cl5 Ir1 N1 N2 53.0(17)
O1 N1 N2 C100 -4(4)
Ir1 N1 N2 C100 171(2)
N1 N2 C100 C101 -135(3)
N2 C100 C101 F2 56(4)
N2 C100 C101 F3 -176(3)
N2 C100 C101 F1 -59(4)
C13 P1 C1 C6 153(2)
C19 P1 C1 C6 30(2)
C7 P1 C1 C6 -86(2)
C13 P1 C1 C2 -32(2)
C19 P1 C1 C2 -155.2(19)
C7 P1 C1 C2 88(2)
C6 C1 C2 C3 3(4)
P1 C1 C2 C3 -172.2(19)
C1 C2 C3 C4 -4(4)
C2 C3 C4 C5 3(4)
C3 C4 C5 C6 0(4)
C4 C5 C6 C1 -2(4)
C2 C1 C6 C5 1(4)
P1 C1 C6 C5 175.5(19)
C13 P1 C7 C8 146(2)
C19 P1 C7 C8 -95(2)
C1 P1 C7 C8 21(2)
C13 P1 C7 C12 -34(2)
C19 P1 C7 C12 84.9(19)
C1 P1 C7 C12 -159.0(17)
C12 C7 C8 C9 0(3)
P1 C7 C8 C9 179.9(17)
C7 C8 C9 C10 0(3)
C8 C9 C10 C11 -2(3)
C9 C10 C11 C12 4(3)
C10 C11 C12 C7 -4(4)
C8 C7 C12 C11 2(3)
P1 C7 C12 C11 -177.9(18)
C19 P1 C13 C18 4(2)
C1 P1 C13 C18 -117(2)
C7 P1 C13 C18 121.7(19)
C19 P1 C13 C14 -174.6(16)
C1 P1 C13 C14 64(2)
C7 P1 C13 C14 -57.1(19)
C18 C13 C14 C15 0(3)
P1 C13 C14 C15 179.4(16)
C13 C14 C15 C16 -2(3)
C14 C15 C16 C17 -1(3)
C15 C16 C17 C18 4(4)
C16 C17 C18 C13 -5(4)
C14 C13 C18 C17 3(3)
P1 C13 C18 C17 -176.1(17)
C13 P1 C19 C20 113(2)
C1 P1 C19 C20 -121(2)
C7 P1 C19 C20 -4(2)
C13 P1 C19 C24 -70(2)
C1 P1 C19 C24 55(2)
C7 P1 C19 C24 172.8(18)
C24 C19 C20 C21 1(3)
P1 C19 C20 C21 177.4(19)
C19 C20 C21 C22 -1(4)
C20 C21 C22 C23 1(4)
C21 C22 C23 C24 -1(4)
C22 C23 C24 C19 0(3)
C20 C19 C24 C23 0(3)
P1 C19 C24 C23 -177.2(17)
C43 P2 C25 C26 -80(3)
C37 P2 C25 C26 41(3)
C31 P2 C25 C26 159(2)
C43 P2 C25 C30 95(2)
C37 P2 C25 C30 -144(2)
C31 P2 C25 C30 -26(2)
C30 C25 C26 C27 3(4)
P2 C25 C26 C27 177(2)
C25 C26 C27 C28 -5(4)
C26 C27 C28 C29 1(4)
C27 C28 C29 C30 4(4)
C28 C29 C30 C25 -6(4)
C26 C25 C30 C29 3(4)
P2 C25 C30 C29 -173(2)
C43 P2 C31 C36 -178(2)
C37 P2 C31 C36 63(2)
C25 P2 C31 C36 -58(2)
C43 P2 C31 C32 3(2)
C37 P2 C31 C32 -116.3(19)
C25 P2 C31 C32 123.0(19)
C36 C31 C32 C33 0(3)
P2 C31 C32 C33 179(2)
C31 C32 C33 C34 0(4)
C32 C33 C34 C35 0(4)
C33 C34 C35 C36 -1(4)
C32 C31 C36 C35 -1(4)
P2 C31 C36 C35 180.0(19)
C34 C35 C36 C31 2(4)
C43 P2 C37 C42 -106(2)
C31 P2 C37 C42 15(2)
C25 P2 C37 C42 134(2)
C43 P2 C37 C38 63(2)
C31 P2 C37 C38 -176(2)
C25 P2 C37 C38 -58(3)
C42 C37 C38 C39 -7(4)
P2 C37 C38 C39 -176(2)
C37 C38 C39 C40 4(4)
C38 C39 C40 C41 2(4)
C39 C40 C41 C42 -4(4)
C38 C37 C42 C41 6(4)
P2 C37 C42 C41 174(2)
C40 C41 C42 C37 0(4)
C37 P2 C43 C48 8(2)
C31 P2 C43 C48 -110(2)
C25 P2 C43 C48 130(2)
C37 P2 C43 C44 -171.9(19)
C31 P2 C43 C44 70(2)
C25 P2 C43 C44 -50(2)
C48 C43 C44 C45 1(4)
P2 C43 C44 C45 -179.6(18)
C43 C44 C45 C46 -4(4)
C44 C45 C46 C47 6(4)
C45 C46 C47 C48 -5(4)
C44 C43 C48 C47 1(4)
P2 C43 C48 C47 -179(2)
C46 C47 C48 C43 2(4)
